data_1533961
loop_
_publ_author_name
'Park Hyun-Soo'
'Barbier, J.'
'Hammond, R.P.'

_publ_section_title
;
 Crystal structure and polymorphism of Pb Al B O4
;
_journal_name_full 'Solid State Sciences'
_journal_page_first 565
_journal_page_last 571
_journal_volume 5
_journal_year 2003
_chemical_formula_sum 'Al B O4 Pb'
_chemical_name_systematic 'Pb (Al B O4)'
_space_group_IT_number 62
_symmetry_space_group_name_Hall '-P 2ac 2n'
_symmetry_space_group_name_H-M 'P n m a'
_cell_angle_alpha 90
_cell_angle_beta 90
_cell_angle_gamma 90
_cell_formula_units_Z 4
_cell_length_a 6.9209
_cell_length_b 5.7134
_cell_length_c 8.0215
_cell_volume 317.185
_citation_journal_id_ASTM SSSCFJ
_cod_data_source_file ParkHyun-Soo_SSSCFJ_2003_1019.cif
_cod_data_source_block Al1B1O4Pb1
_cod_original_cell_volume 317.1851
_cod_original_formula_sum 'Al1 B1 O4 Pb1'
_cod_database_code 1533961

loop_
_symmetry_equiv_pos_as_xyz
x,y,z
-x+1/2,-y,z+1/2
x+1/2,-y+1/2,-z+1/2
-x,y+1/2,-z
-x,-y,-z
x-1/2,y,-z-1/2
-x-1/2,y-1/2,z-1/2
x,-y-1/2,z

loop_
_atom_site_label
_atom_site_type_symbol
_atom_site_fract_x
_atom_site_fract_y
_atom_site_fract_z
_atom_site_occupancy
_atom_site_U_iso_or_equiv
O1 O-2 0.0998 0.75 0.8885 1 0.0
B1 B+3 0.7701 0.25 0.7415 1 0.0
Al1 Al+3 0 0 0 1 0.0
Pb1 Pb+2 0.0623 0.25 0.3619 1 0.0
O3 O-2 0.8331 0.75 0.0961 1 0.0
O2 O-2 0.1722 -0.0436 0.1844 1 0.0
